data_2238670
loop_
_publ_author_name
'Salloum, Diala'
'Gougeon, Patrick'
'Gall, Philippe'

_publ_section_title
;
 Na~3.88~Mo~15~Se~19~: a novel ternary reduced molybdenum selenide
 containing Mo~6~ and Mo~9~ clusters
;
_journal_coeditor_code RU2054
_journal_issue 10
_journal_name_full 'Acta Crystallographica Section E'
_journal_page_first i67
_journal_page_last i68
_journal_paper_doi 10.1107/S1600536813025907
_journal_volume 69
_journal_year 2013
_chemical_formula_iupac 'Na3.88 Mo15 Se19'
_chemical_formula_moiety 'Mo15 Na3.88 Se19'
_chemical_formula_sum 'Mo15 Na3.88 Se19'
_chemical_formula_weight 3028.54
_chemical_name_systematic
;
Tetrasodium pentadecamolybdenum nonadecaselenide
;
_space_group_IT_number 176
_symmetry_cell_setting hexagonal
_symmetry_space_group_name_Hall '-P 6c'
_symmetry_space_group_name_H-M 'P 63/m'
_atom_sites_solution_primary direct
_atom_sites_solution_secondary difmap
_audit_creation_method SHELXL-97
_cell_angle_alpha 90.00
_cell_angle_beta 90.00
_cell_angle_gamma 120.00
_cell_formula_units_Z 2
_cell_length_a 9.86470(10)
_cell_length_b 9.86470(10)
_cell_length_c 19.5957(3)
_cell_measurement_reflns_used 26001
_cell_measurement_temperature 293(2)
_cell_measurement_theta_max 35.00
_cell_measurement_theta_min 1.70
_cell_volume 1651.43(3)
_computing_cell_refinement 'COLLECT (Nonius, 1998)'
_computing_data_collection 'COLLECT (Nonius, 1998)'
_computing_data_reduction 'EvalCCD (Duisenberg, 1998)'
_computing_molecular_graphics 'DIAMOND (Bergerhoff, 1996)'
_computing_publication_material 'SHELXL97 (Sheldrick, 2008) and PLATON (Spek, 2009)'
_computing_structure_refinement 'SHELXL97 (Sheldrick, 2008)'
_computing_structure_solution 'SIR97 (Altomare <i>et al.</i>, 1999)'
_diffrn_ambient_temperature 293(2)
_diffrn_measured_fraction_theta_full 1.000
_diffrn_measured_fraction_theta_max 1.000
_diffrn_measurement_device_type 'Nonius KappaCCD'
_diffrn_measurement_method '\f scans (\k = 0) + additional \w scans'
_diffrn_radiation_monochromator graphite
_diffrn_radiation_source 'fine-focus sealed tube'
_diffrn_radiation_type MoK\a
_diffrn_radiation_wavelength 0.71069
_diffrn_reflns_av_R_equivalents 0.0746
_diffrn_reflns_av_sigmaI/netI 0.0355
_diffrn_reflns_limit_h_max 15
_diffrn_reflns_limit_h_min -15
_diffrn_reflns_limit_k_max 15
_diffrn_reflns_limit_k_min -15
_diffrn_reflns_limit_l_max 31
_diffrn_reflns_limit_l_min -19
_diffrn_reflns_number 25999
_diffrn_reflns_theta_full 34.99
_diffrn_reflns_theta_max 34.99
_diffrn_reflns_theta_min 2.38
_exptl_absorpt_coefficient_mu 26.467
_exptl_absorpt_correction_T_max 0.2148
_exptl_absorpt_correction_T_min 0.1110
_exptl_absorpt_correction_type analytical
_exptl_absorpt_process_details
;
(de Meulenaer & Tompa, 1965)
;
_exptl_crystal_colour black
_exptl_crystal_density_diffrn 6.091
_exptl_crystal_density_method 'not measured'
_exptl_crystal_description 'multi-faceted crystal'
_exptl_crystal_F_000 2637
_exptl_crystal_size_max 0.090
_exptl_crystal_size_mid 0.069
_exptl_crystal_size_min 0.059
_refine_diff_density_max 2.691
_refine_diff_density_min -1.807
_refine_ls_extinction_coef 0.00058(8)
_refine_ls_extinction_expression Fc^*^=kFc[1+0.001xFc^2^\l^3^/sin(2\q)]^-1/4^
_refine_ls_extinction_method SHELXL
_refine_ls_goodness_of_fit_ref 1.056
_refine_ls_matrix_type full
_refine_ls_number_parameters 67
_refine_ls_number_reflns 2487
_refine_ls_number_restraints 0
_refine_ls_restrained_S_all 1.056
_refine_ls_R_factor_all 0.0427
_refine_ls_R_factor_gt 0.0326
_refine_ls_shift/su_max 0.001
_refine_ls_shift/su_mean 0.000
_refine_ls_structure_factor_coef Fsqd
_refine_ls_weighting_details 'calc w=1/[\s^2^(Fo^2^)+(0.0435P)^2^+3.7236P] where P=(Fo^2^+2Fc^2^)/3'
_refine_ls_weighting_scheme calc
_refine_ls_wR_factor_gt 0.0787
_refine_ls_wR_factor_ref 0.0836
_reflns_number_gt 2116
_reflns_number_total 2487
_reflns_threshold_expression >2sigma(I)
_cod_data_source_file ru2054.cif
_cod_data_source_block I
_cod_original_sg_symbol_H-M P63/m
_cod_database_code 2238670

loop_
_symmetry_equiv_pos_as_xyz
'x, y, z'
'-x, -y, z+1/2'
'-y, x-y, z'
'-x+y, -x, z'
'x-y, x, z+1/2'
'y, -x+y, z+1/2'
'-x, -y, -z'
'x, y, -z-1/2'
'y, -x+y, -z'
'x-y, x, -z'
'-x+y, -x, -z-1/2'
'-y, x-y, -z-1/2'

loop_
_atom_site_type_symbol
_atom_site_label
_atom_site_fract_x
_atom_site_fract_y
_atom_site_fract_z
_atom_site_U_iso_or_equiv
_atom_site_adp_type
_atom_site_calc_flag
_atom_site_refinement_flags
_atom_site_occupancy
_atom_site_symmetry_multiplicity
Mo Mo1 0.84973(5) -0.16457(5) 0.556745(19) 0.01378(9) Uani d . 1 1
Mo Mo2 0.68549(6) 0.18962(5) 0.63450(2) 0.01510(9) Uani d . 1 1
Mo Mo3 0.51739(7) 0.16952(8) 0.7500 0.01574(11) Uani d S 1 2
Se Se1 0.68259(6) -0.03045(6) 0.55145(2) 0.01653(11) Uani d . 1 1
Se Se2 0.38303(7) 0.00893(7) 0.63968(2) 0.01760(11) Uani d . 1 1
Se Se3 0.69343(10) 0.04771(10) 0.7500 0.01993(16) Uani d S 1 2
Se Se4 0.0000 0.0000 0.65840(4) 0.0222(2) Uani d S 1 3
Se Se5 0.6667 0.3333 0.53176(4) 0.01851(18) Uani d S 1 3
Na Na1 0.6667 0.3333 0.3864(3) 0.0618(18) Uani d S 1 3
Na Na2 0.0558(6) 0.2330(7) 0.7500 0.0214(16) Uani d SP 0.628(14) 2

loop_
_atom_site_aniso_label
_atom_site_aniso_U_11
_atom_site_aniso_U_22
_atom_site_aniso_U_33
_atom_site_aniso_U_12
_atom_site_aniso_U_13
_atom_site_aniso_U_23
Mo1 0.01667(19) 0.01711(19) 0.00794(16) 0.00872(17) 0.00032(12) 0.00005(13)
Mo2 0.0186(2) 0.0185(2) 0.00811(15) 0.00916(17) -0.00004(14) -0.00039(13)
Mo3 0.0195(3) 0.0198(3) 0.0079(2) 0.0097(2) 0.000 0.000
Se1 0.0181(2) 0.0198(3) 0.01279(19) 0.0103(2) 0.00148(17) -0.00079(17)
Se2 0.0198(2) 0.0200(2) 0.01247(19) 0.0095(2) -0.00268(17) -0.00173(17)
Se3 0.0252(4) 0.0232(4) 0.0131(3) 0.0134(3) 0.000 0.000
Se4 0.0297(3) 0.0297(3) 0.0071(3) 0.01486(15) 0.000 0.000
Se5 0.0239(3) 0.0239(3) 0.0078(3) 0.01194(14) 0.000 0.000
Na1 0.079(3) 0.079(3) 0.028(3) 0.0393(15) 0.000 0.000
Na2 0.017(3) 0.035(3) 0.019(2) 0.018(2) 0.000 0.000

loop_
_atom_type_symbol
_atom_type_description
_atom_type_scat_dispersion_real
_atom_type_scat_dispersion_imag
_atom_type_scat_source
Na Na 0.0362 0.0249 'International Tables Vol C Tables 4.2.6.8 and 6.1.1.4'
Se Se -0.0929 2.2259 'International Tables Vol C Tables 4.2.6.8 and 6.1.1.4'
Mo Mo -1.6832 0.6857 'International Tables Vol C Tables 4.2.6.8 and 6.1.1.4'

loop_
_geom_angle_atom_site_label_1
_geom_angle_atom_site_label_2
_geom_angle_atom_site_label_3
_geom_angle_site_symmetry_1
_geom_angle_site_symmetry_3
_geom_angle
Se4 Mo1 Se1 1_655 10_546 176.02(2)
Se4 Mo1 Se1 1_655 . 91.274(18)
Se1 Mo1 Se1 10_546 . 89.153(17)
Se4 Mo1 Se1 1_655 3_645 90.664(18)
Se1 Mo1 Se1 10_546 3_645 88.572(18)
Se1 Mo1 Se1 . 3_645 174.67(3)
Se4 Mo1 Mo1 1_655 3_645 57.759(12)
Se1 Mo1 Mo1 10_546 3_645 118.706(18)
Se1 Mo1 Mo1 . 3_645 119.10(2)
Se1 Mo1 Mo1 3_645 3_645 58.19(2)
Se4 Mo1 Mo1 1_655 4_765 57.759(12)
Se1 Mo1 Mo1 10_546 4_765 119.357(19)
Se1 Mo1 Mo1 . 4_765 59.15(2)
Se1 Mo1 Mo1 3_645 4_765 118.14(2)
Mo1 Mo1 Mo1 3_645 4_765 60.0
Se4 Mo1 Mo1 1_655 10_546 117.937(16)
Se1 Mo1 Mo1 10_546 10_546 58.50(2)
Se1 Mo1 Mo1 . 10_546 117.326(19)
Se1 Mo1 Mo1 3_645 10_546 57.453(14)
Mo1 Mo1 Mo1 3_645 10_546 60.209(10)
Mo1 Mo1 Mo1 4_765 10_546 90.0
Se4 Mo1 Mo1 1_655 9_666 117.937(16)
Se1 Mo1 Mo1 10_546 9_666 59.16(2)
Se1 Mo1 Mo1 . 9_666 57.743(15)
Se1 Mo1 Mo1 3_645 9_666 117.026(19)
Mo1 Mo1 Mo1 3_645 9_666 90.0
Mo1 Mo1 Mo1 4_765 9_666 60.209(9)
Mo1 Mo1 Mo1 10_546 9_666 59.583(19)
Se4 Mo1 Se2 1_655 4_655 91.21(2)
Se1 Mo1 Se2 10_546 4_655 92.77(2)
Se1 Mo1 Se2 . 4_655 87.51(2)
Se1 Mo1 Se2 3_645 4_655 97.41(2)
Mo1 Mo1 Se2 3_645 4_655 136.97(2)
Mo1 Mo1 Se2 4_765 4_655 130.63(2)
Mo1 Mo1 Se2 10_546 4_655 139.27(2)
Mo1 Mo1 Se2 9_666 4_655 132.73(2)
Se4 Mo1 Mo2 1_655 3_645 91.163(16)
Se1 Mo1 Mo2 10_546 3_645 91.320(19)
Se1 Mo1 Mo2 . 3_645 135.27(2)
Se1 Mo1 Mo2 3_645 3_645 49.629(15)
Mo1 Mo1 Mo2 3_645 3_645 99.53(2)
Mo1 Mo1 Mo2 4_765 3_645 148.233(15)
Mo1 Mo1 Mo2 10_546 3_645 100.519(16)
Mo1 Mo1 Mo2 9_666 3_645 149.644(19)
Se2 Mo1 Mo2 4_655 3_645 47.784(15)
Se4 Mo1 Mo1 1_655 7_756 87.495(19)
Se1 Mo1 Mo1 10_546 7_756 88.562(18)
Se1 Mo1 Mo1 . 7_756 87.95(2)
Se1 Mo1 Mo1 3_645 7_756 87.18(2)
Mo1 Mo1 Mo1 3_645 7_756 45.181(8)
Mo1 Mo1 Mo1 4_765 7_756 45.181(8)
Mo1 Mo1 Mo1 10_546 7_756 44.819(8)
Mo1 Mo1 Mo1 9_666 7_756 44.819(8)
Se2 Mo1 Mo1 4_655 7_756 175.25(3)
Mo2 Mo1 Mo1 3_645 7_756 136.78(2)
Se4 Mo1 Na2 1_655 3_655 45.18(9)
Se1 Mo1 Na2 10_546 3_655 138.79(9)
Se1 Mo1 Na2 . 3_655 82.95(8)
Se1 Mo1 Na2 3_645 3_655 101.91(8)
Mo1 Mo1 Na2 3_645 3_655 100.18(9)
Mo1 Mo1 Na2 4_765 3_655 90.73(8)
Mo1 Mo1 Na2 10_546 3_655 156.33(8)
Mo1 Mo1 Na2 9_666 3_655 138.84(7)
Se2 Mo1 Na2 4_655 3_655 46.69(8)
Mo2 Mo1 Na2 3_645 3_655 67.91(7)
Mo1 Mo1 Na2 7_756 3_655 131.19(9)
Se5 Mo2 Se2 . . 91.991(19)
Se5 Mo2 Mo2 . 4_665 58.558(12)
Se2 Mo2 Mo2 . 4_665 60.37(3)
Se5 Mo2 Mo2 . 3_655 58.558(12)
Se2 Mo2 Mo2 . 3_655 120.31(3)
Mo2 Mo2 Mo2 4_665 3_655 60.0
Se5 Mo2 Se2 . 3_655 91.314(18)
Se2 Mo2 Se2 . 3_655 175.53(3)
Mo2 Mo2 Se2 4_665 3_655 119.22(2)
Mo2 Mo2 Se2 3_655 3_655 59.27(2)
Se5 Mo2 Se3 . . 175.05(3)
Se2 Mo2 Se3 . . 86.12(2)
Mo2 Mo2 Se3 4_665 . 116.64(2)
Mo2 Mo2 Se3 3_655 . 118.69(2)
Se2 Mo2 Se3 3_655 . 90.35(3)
Se5 Mo2 Se1 . . 89.81(2)
Se2 Mo2 Se1 . . 85.71(2)
Mo2 Mo2 Se1 4_665 . 129.77(2)
Mo2 Mo2 Se1 3_655 . 137.17(2)
Se2 Mo2 Se1 3_655 . 97.31(2)
Se3 Mo2 Se1 . . 94.60(2)
Se5 Mo2 Mo3 . 3_655 120.52(2)
Se2 Mo2 Mo3 . 3_655 117.08(2)
Mo2 Mo2 Mo3 4_665 3_655 90.964(15)
Mo2 Mo2 Mo3 3_655 3_655 61.980(17)
Se2 Mo2 Mo3 3_655 3_655 58.547(18)
Se3 Mo2 Mo3 . 3_655 56.80(2)
Se1 Mo2 Mo3 . 3_655 139.02(2)
Se5 Mo2 Mo3 . . 119.05(2)
Se2 Mo2 Mo3 . . 58.376(18)
Mo2 Mo2 Mo3 4_665 . 60.511(18)
Mo2 Mo2 Mo3 3_655 . 90.119(16)
Se2 Mo2 Mo3 3_655 . 117.29(2)
Se3 Mo2 Mo3 . . 56.13(2)
Se1 Mo2 Mo3 . . 132.31(2)
Mo3 Mo2 Mo3 3_655 . 58.76(2)
Se5 Mo2 Mo1 . 4_765 91.085(16)
Se2 Mo2 Mo1 . 4_765 132.93(2)
Mo2 Mo2 Mo1 4_665 4_765 149.106(14)
Mo2 Mo2 Mo1 3_655 4_765 100.94(2)
Se2 Mo2 Mo1 3_655 4_765 49.978(15)
Se3 Mo2 Mo1 . 4_765 93.55(2)
Se1 Mo2 Mo1 . 4_765 47.329(15)
Mo3 Mo2 Mo1 3_655 4_765 101.18(2)
Mo3 Mo2 Mo1 . 4_765 149.02(2)
Se3 Mo3 Se3 . 4_665 176.87(3)
Se3 Mo3 Se2 . . 88.45(2)
Se3 Mo3 Se2 4_665 . 93.31(2)
Se3 Mo3 Se2 . 8_557 88.45(2)
Se3 Mo3 Se2 4_665 8_557 93.31(2)
Se2 Mo3 Se2 . 8_557 111.50(3)
Se3 Mo3 Mo3 . 3_655 58.60(4)
Se3 Mo3 Mo3 4_665 3_655 118.27(4)
Se2 Mo3 Mo3 . 3_655 117.76(2)
Se2 Mo3 Mo3 8_557 3_655 117.76(2)
Se3 Mo3 Mo3 . 4_665 118.60(3)
Se3 Mo3 Mo3 4_665 4_665 58.27(4)
Se2 Mo3 Mo3 . 4_665 120.43(2)
Se2 Mo3 Mo3 8_557 4_665 120.43(2)
Mo3 Mo3 Mo3 3_655 4_665 60.0
Se3 Mo3 Mo2 . 11_667 118.045(18)
Se3 Mo3 Mo2 4_665 11_667 60.968(17)
Se2 Mo3 Mo2 . 11_667 149.86(3)
Se2 Mo3 Mo2 8_557 11_667 59.121(17)
Mo3 Mo3 Mo2 3_655 11_667 89.853(16)
Mo3 Mo3 Mo2 4_665 11_667 61.335(19)
Se3 Mo3 Mo2 . 4_665 118.045(18)
Se3 Mo3 Mo2 4_665 4_665 60.968(17)
Se2 Mo3 Mo2 . 4_665 59.121(17)
Se2 Mo3 Mo2 8_557 4_665 149.86(3)
Mo3 Mo3 Mo2 3_655 4_665 89.853(16)
Mo3 Mo3 Mo2 4_665 4_665 61.335(19)
Mo2 Mo3 Mo2 11_667 4_665 112.93(3)
Se3 Mo3 Mo2 . 8_557 60.536(17)
Se3 Mo3 Mo2 4_665 8_557 118.389(19)
Se2 Mo3 Mo2 . 8_557 145.85(3)
Se2 Mo3 Mo2 8_557 8_557 57.914(17)
Mo3 Mo3 Mo2 3_655 8_557 59.903(18)
Mo3 Mo3 Mo2 4_665 8_557 89.039(15)
Mo2 Mo3 Mo2 11_667 8_557 57.509(17)
Mo2 Mo3 Mo2 4_665 8_557 146.42(3)
Se3 Mo3 Mo2 . . 60.536(17)
Se3 Mo3 Mo2 4_665 . 118.388(19)
Se2 Mo3 Mo2 . . 57.913(17)
Se2 Mo3 Mo2 8_557 . 145.85(3)
Mo3 Mo3 Mo2 3_655 . 59.903(18)
Mo3 Mo3 Mo2 4_665 . 89.039(15)
Mo2 Mo3 Mo2 11_667 . 146.42(3)
Mo2 Mo3 Mo2 4_665 . 57.508(17)
Mo2 Mo3 Mo2 8_557 . 110.55(3)
Se3 Mo3 Na2 . 4 115.38(12)
Se3 Mo3 Na2 4_665 4 67.75(12)
Se2 Mo3 Na2 . 4 60.24(4)
Se2 Mo3 Na2 8_557 4 60.24(4)
Mo3 Mo3 Na2 3_655 4 173.98(12)
Mo3 Mo3 Na2 4_665 4 126.02(12)
Mo2 Mo3 Na2 11_667 4 93.47(6)
Mo2 Mo3 Na2 4_665 4 93.47(6)
Mo2 Mo3 Na2 8_557 4 118.06(4)
Mo2 Mo3 Na2 . 4 118.06(4)
Mo1 Se1 Mo1 9_666 . 63.76(2)
Mo1 Se1 Mo1 9_666 4_765 63.39(2)
Mo1 Se1 Mo1 . 4_765 62.66(2)
Mo1 Se1 Mo2 9_666 . 132.81(3)
Mo1 Se1 Mo2 . . 129.41(2)
Mo1 Se1 Mo2 4_765 . 83.04(2)
Mo1 Se1 Na1 9_666 7_656 130.23(8)
Mo1 Se1 Na1 . 7_656 99.13(2)
Mo1 Se1 Na1 4_765 7_656 151.91(7)
Mo2 Se1 Na1 . 7_656 95.04(6)
Mo2 Se2 Mo3 . . 63.71(2)
Mo2 Se2 Mo2 . 4_665 60.36(2)
Mo3 Se2 Mo2 . 4_665 62.333(19)
Mo2 Se2 Mo1 . 3_545 127.69(2)
Mo3 Se2 Mo1 . 3_545 130.42(3)
Mo2 Se2 Mo1 4_665 3_545 82.24(2)
Mo2 Se2 Na2 . 4 129.48(9)
Mo3 Se2 Na2 . 4 65.90(8)
Mo2 Se2 Na2 4_665 4 98.77(11)
Mo1 Se2 Na2 3_545 4 88.56(10)
Mo2 Se2 Na1 . 7_656 103.57(2)
Mo3 Se2 Na1 . 7_656 122.35(10)
Mo2 Se2 Na1 4_665 7_656 160.83(7)
Mo1 Se2 Na1 3_545 7_656 102.71(7)
Na2 Se2 Na1 4 7_656 99.85(14)
Mo3 Se3 Mo3 . 3_655 63.13(3)
Mo3 Se3 Na2 . 3_655 157.67(13)
Mo3 Se3 Na2 3_655 3_655 139.20(13)
Mo3 Se3 Mo2 . 8_557 63.33(2)
Mo3 Se3 Mo2 3_655 8_557 62.236(19)
Na2 Se3 Mo2 3_655 8_557 121.81(2)
Mo3 Se3 Mo2 . . 63.33(2)
Mo3 Se3 Mo2 3_655 . 62.236(19)
Na2 Se3 Mo2 3_655 . 121.81(2)
Mo2 Se3 Mo2 8_557 . 115.04(3)
Mo3 Se3 Na2 . 1_655 125.24(11)
Mo3 Se3 Na2 3_655 1_655 62.11(11)
Na2 Se3 Na2 3_655 1_655 77.1(2)
Mo2 Se3 Na2 8_557 1_655 91.04(6)
Mo2 Se3 Na2 . 1_655 91.04(6)
Mo1 Se4 Mo1 1_455 3_545 64.48(2)
Mo1 Se4 Mo1 1_455 4_665 64.48(2)
Mo1 Se4 Mo1 3_545 4_665 64.48(2)
Mo1 Se4 Na2 1_455 4 127.86(10)
Mo1 Se4 Na2 3_545 4 94.05(8)
Mo1 Se4 Na2 4_665 4 149.31(10)
Mo1 Se4 Na2 1_455 . 149.31(9)
Mo1 Se4 Na2 3_545 . 127.86(10)
Mo1 Se4 Na2 4_665 . 94.05(8)
Na2 Se4 Na2 4 . 81.92(12)
Mo1 Se4 Na2 1_455 3 94.05(8)
Mo1 Se4 Na2 3_545 3 149.31(9)
Mo1 Se4 Na2 4_665 3 127.86(10)
Na2 Se4 Na2 4 3 81.92(12)
Na2 Se4 Na2 . 3 81.92(12)
Mo2 Se5 Mo2 3_655 . 62.88(2)
Mo2 Se5 Mo2 3_655 4_665 62.88(2)
Mo2 Se5 Mo2 . 4_665 62.88(2)
Mo2 Se5 Na1 3_655 . 142.963(15)
Mo2 Se5 Na1 . . 142.963(15)
Mo2 Se5 Na1 4_665 . 142.963(15)
Se5 Na1 Se2 . 7_656 99.20(10)
Se5 Na1 Se2 . 9_666 99.20(10)
Se2 Na1 Se2 7_656 9_666 117.49(6)
Se5 Na1 Se2 . 10_556 99.20(10)
Se2 Na1 Se2 7_656 10_556 117.49(6)
Se2 Na1 Se2 9_666 10_556 117.49(6)
Se5 Na1 Se1 . 9_666 69.42(9)
Se2 Na1 Se1 7_656 9_666 66.67(2)
Se2 Na1 Se1 9_666 9_666 65.44(2)
Se2 Na1 Se1 10_556 9_666 168.60(19)
Se5 Na1 Se1 . 7_656 69.42(9)
Se2 Na1 Se1 7_656 7_656 65.44(2)
Se2 Na1 Se1 9_666 7_656 168.60(19)
Se2 Na1 Se1 10_556 7_656 66.67(2)
Se1 Na1 Se1 9_666 7_656 108.34(9)
Se5 Na1 Se1 . 10_556 69.42(9)
Se2 Na1 Se1 7_656 10_556 168.60(19)
Se2 Na1 Se1 9_666 10_556 66.67(2)
Se2 Na1 Se1 10_556 10_556 65.44(2)
Se1 Na1 Se1 9_666 10_556 108.34(9)
Se1 Na1 Se1 7_656 10_556 108.34(9)
Se3 Na2 Se4 4_665 . 87.67(13)
Se3 Na2 Se4 4_665 8_557 87.67(13)
Se4 Na2 Se4 . 8_557 81.61(16)
Se3 Na2 Se2 4_665 12_557 111.08(14)
Se4 Na2 Se2 . 12_557 156.4(2)
Se4 Na2 Se2 8_557 12_557 84.93(4)
Se3 Na2 Se2 4_665 3 111.08(14)
Se4 Na2 Se2 . 3 84.93(4)
Se4 Na2 Se2 8_557 3 156.4(2)
Se2 Na2 Se2 12_557 3 100.51(17)
Se3 Na2 Mo3 4_665 3 146.9(2)
Se4 Na2 Mo3 . 3 116.51(14)
Se4 Na2 Mo3 8_557 3 116.51(14)
Se2 Na2 Mo3 12_557 3 53.86(9)
Se2 Na2 Mo3 3 3 53.86(9)
Se3 Na2 Se3 4_665 1_455 162.9(2)
Se4 Na2 Se3 . 1_455 79.44(13)
Se4 Na2 Se3 8_557 1_455 79.44(13)
Se2 Na2 Se3 12_557 1_455 79.14(11)
Se2 Na2 Se3 3 1_455 79.14(11)
Mo3 Na2 Se3 3 1_455 50.14(8)
Se3 Na2 Na2 4_665 3 116.92(17)
Se4 Na2 Na2 . 3 49.04(6)
Se4 Na2 Na2 8_557 3 49.04(6)
Se2 Na2 Na2 12_557 3 107.97(17)
Se2 Na2 Na2 3 3 107.97(17)
Mo3 Na2 Na2 3 3 96.1(2)
Se3 Na2 Na2 1_455 3 45.99(16)
Se3 Na2 Na2 4_665 4 56.92(17)
Se4 Na2 Na2 . 4 49.04(6)
Se4 Na2 Na2 8_557 4 49.04(6)
Se2 Na2 Na2 12_557 4 129.74(9)
Se2 Na2 Na2 3 4 129.74(9)
Mo3 Na2 Na2 3 4 156.1(2)
Se3 Na2 Na2 1_455 4 105.99(16)
Na2 Na2 Na2 3 4 60.0000(10)
Se3 Na2 Mo1 4_665 11_667 96.57(7)
Se4 Na2 Mo1 . 11_667 121.60(17)
Se4 Na2 Mo1 8_557 11_667 40.767(18)
Se2 Na2 Mo1 12_557 11_667 44.758(19)
Se2 Na2 Mo1 3 11_667 142.89(16)
Mo3 Na2 Mo1 3 11_667 89.52(8)
Se3 Na2 Mo1 1_455 11_667 80.99(8)
Na2 Na2 Mo1 3 11_667 78.76(9)
Na2 Na2 Mo1 4 11_667 85.87(7)
Se3 Na2 Mo1 4_665 4_665 96.57(7)
Se4 Na2 Mo1 . 4_665 40.767(18)
Se4 Na2 Mo1 8_557 4_665 121.60(17)
Se2 Na2 Mo1 12_557 4_665 142.89(16)
Se2 Na2 Mo1 3 4_665 44.758(19)
Mo3 Na2 Mo1 3 4_665 89.52(8)
Se3 Na2 Mo1 1_455 4_665 80.99(8)
Na2 Na2 Mo1 3 4_665 78.76(9)
Na2 Na2 Mo1 4 4_665 85.87(7)
Mo1 Na2 Mo1 11_667 4_665 157.26(17)

loop_
_geom_bond_atom_site_label_1
_geom_bond_atom_site_label_2
_geom_bond_site_symmetry_2
_geom_bond_distance
_geom_bond_publ_flag
Mo1 Se4 1_655 2.5287(7) y
Mo1 Se1 10_546 2.5600(6) y
Mo1 Se1 . 2.5810(7) y
Mo1 Se1 3_645 2.6075(7) y
Mo1 Mo1 3_645 2.6980(7) y
Mo1 Mo1 4_765 2.6980(7) ?
Mo1 Mo1 10_546 2.7152(7) y
Mo1 Mo1 9_666 2.7152(7) ?
Mo1 Se2 4_655 2.7207(7) y
Mo1 Mo2 3_645 3.5202(6) ?
Mo1 Mo1 7_756 3.8278(8) ?
Mo1 Na2 3_655 3.8628(12) ?
Mo2 Se5 . 2.5220(7) y
Mo2 Se2 . 2.6023(8) y
Mo2 Mo2 4_665 2.6311(7) y
Mo2 Mo2 3_655 2.6311(7) ?
Mo2 Se2 3_655 2.6312(8) y
Mo2 Se3 . 2.6830(6) y
Mo2 Se1 . 2.7018(7) y
Mo2 Mo3 3_655 2.7153(6) y
Mo2 Mo3 . 2.7537(6) y
Mo2 Mo1 4_765 3.5202(6) ?
Mo3 Se3 . 2.5586(11) y
Mo3 Se3 4_665 2.5675(11) y
Mo3 Se2 . 2.6153(6) y
Mo3 Se2 8_557 2.6153(6) y
Mo3 Mo3 3_655 2.6834(11) y
Mo3 Mo3 4_665 2.6834(11) ?
Mo3 Mo2 11_667 2.7153(6) ?
Mo3 Mo2 4_665 2.7153(6) ?
Mo3 Mo2 8_557 2.7537(6) ?
Mo3 Na2 4 2.956(5) ?
Se1 Mo1 9_666 2.5600(6) ?
Se1 Mo1 4_765 2.6075(7) ?
Se1 Na1 7_656 3.462(2) ?
Se2 Mo2 4_665 2.6312(8) ?
Se2 Mo1 3_545 2.7207(7) ?
Se2 Na2 4 2.812(4) ?
Se2 Na1 7_656 3.2010(11) ?
Se3 Mo3 3_655 2.5675(11) ?
Se3 Na2 3_655 2.657(5) ?
Se3 Mo2 8_557 2.6830(6) ?
Se3 Na2 1_655 3.096(5) ?
Se4 Mo1 1_455 2.5287(7) ?
Se4 Mo1 3_545 2.5287(7) ?
Se4 Mo1 4_665 2.5287(7) ?
Se4 Na2 4 2.747(4) ?
Se4 Na2 . 2.747(4) ?
Se4 Na2 3 2.747(5) ?
Se5 Mo2 3_655 2.5220(7) ?
Se5 Mo2 4_665 2.5220(7) ?
Se5 Na1 . 2.848(6) y
Na1 Se2 7_656 3.2010(11) y
Na1 Se2 9_666 3.2010(11) ?
Na1 Se2 10_556 3.2010(11) ?
Na1 Se1 9_666 3.462(2) y
Na1 Se1 7_656 3.462(2) ?
Na1 Se1 10_556 3.462(2) ?
Na2 Se3 4_665 2.657(5) y
Na2 Se4 8_557 2.747(4) y
Na2 Se2 12_557 2.812(4) y
Na2 Se2 3 2.812(4) ?
Na2 Mo3 3 2.956(5) ?
Na2 Se3 1_455 3.096(5) y
Na2 Na2 3 3.601(10) ?
Na2 Na2 4 3.601(10) ?
Na2 Mo1 11_667 3.8628(12) ?
Na2 Mo1 4_665 3.8628(12) ?
